data_7719934
loop_
_publ_author_name
'Wang, Chao'
'Wang, Junlin'
'Cai, Xiangfeng'
'Wang, Zhihui'

_publ_section_title
;
 Near-Infrared Luminescence of a Novel Zero-Dimensional Organic-Inorganic
 Hybrid Molybdenum-Based Perovskite
;
_journal_name_full 'Dalton Transactions'
_journal_paper_doi 10.1039/D5DT02462E
_journal_year 2025
_chemical_formula_sum 'C18 H20 Cl5 Mo N2 O2'
_chemical_formula_weight 569.55
_space_group_crystal_system triclinic
_space_group_IT_number 2
_space_group_name_Hall '-P 1'
_space_group_name_H-M_alt 'P -1'
_atom_sites_solution_hydrogens mixed
_atom_sites_solution_primary direct
_audit_block_doi 10.5517/ccdc.csd.cc2pb0nq
_audit_creation_method
;FinalCif V114 by Daniel Kratzert, Freiburg 2025,
https://dkratzert.de/finalcif.html
;
_audit_update_record
;
2025-11-17 deposited with the CCDC.	2025-12-01 downloaded from the CCDC.
;
_cell_angle_alpha 87.9601(19)
_cell_angle_beta 89.0965(18)
_cell_angle_gamma 67.789(2)
_cell_formula_units_Z 4
_cell_length_a 10.6500(3)
_cell_length_b 13.4534(3)
_cell_length_c 16.6691(4)
_cell_measurement_reflns_used 15373
_cell_measurement_temperature 200(2)
_cell_measurement_theta_max 74.9990
_cell_measurement_theta_min 2.6700
_cell_volume 2209.70(10)
_computing_cell_refinement 'CrysAlisPro 1.171.43.144a (Rigaku OD, 2024)'
_computing_data_collection 'CrysAlisPro 1.171.43.144a (Rigaku OD, 2024)'
_computing_data_reduction 'CrysAlisPro 1.171.43.144a (Rigaku OD, 2024)'
_computing_molecular_graphics 'SHELXL-2018/3 (Sheldrick, 2018)'
_computing_structure_refinement 'SHELXL-2018/3 (Sheldrick, 2018)'
_computing_structure_solution 'SHELXT 2018/2 (Sheldrick, 2018)'
_diffrn_ambient_temperature 200(2)
_diffrn_detector_area_resol_mean 10.0000
_diffrn_measured_fraction_theta_full 0.997
_diffrn_measured_fraction_theta_max 0.955
_diffrn_measurement_device 'four-circle diffractometer'
_diffrn_measurement_device_type 'XtaLAB Synergy R, DW system, HyPix'
_diffrn_radiation_type CuK\a
_diffrn_radiation_wavelength 1.54184
_diffrn_reflns_av_R_equivalents 0.0548
_diffrn_reflns_av_unetI/netI 0.0483
_diffrn_reflns_Laue_measured_fraction_full 0.997
_diffrn_reflns_Laue_measured_fraction_max 0.955
_diffrn_reflns_limit_h_max 13
_diffrn_reflns_limit_h_min -13
_diffrn_reflns_limit_k_max 16
_diffrn_reflns_limit_k_min -16
_diffrn_reflns_limit_l_max 18
_diffrn_reflns_limit_l_min -20
_diffrn_reflns_number 25818
_diffrn_reflns_point_group_measured_fraction_full 0.997
_diffrn_reflns_point_group_measured_fraction_max 0.955
_diffrn_reflns_theta_full 67.684
_diffrn_reflns_theta_max 75.820
_diffrn_reflns_theta_min 2.652
_diffrn_source 'Rotating-anode X-ray tube'
_diffrn_source_type 'Rigaku (Cu) X-ray Source'
_exptl_absorpt_coefficient_mu 10.569
_exptl_absorpt_correction_T_max 1.00000
_exptl_absorpt_correction_T_min 0.69953
_exptl_absorpt_correction_type multi-scan
_exptl_absorpt_process_details
;
CrysAlisPro 1.171.43.144a (Rigaku Oxford Diffraction, 2024)
Empirical absorption correction using spherical harmonics,
implemented in SCALE3 ABSPACK scaling algorithm.
;
_exptl_crystal_colour green
_exptl_crystal_density_diffrn 1.712
_exptl_crystal_description needle
_exptl_crystal_F_000 1140
_exptl_crystal_size_max 0.110
_exptl_crystal_size_mid 0.100
_exptl_crystal_size_min 0.100
_refine_diff_density_max 1.145
_refine_diff_density_min -1.145
_refine_diff_density_rms 0.132
_refine_ls_extinction_method none
_refine_ls_goodness_of_fit_ref 0.893
_refine_ls_hydrogen_treatment constr
_refine_ls_matrix_type full
_refine_ls_number_parameters 509
_refine_ls_number_reflns 8798
_refine_ls_number_restraints 5
_refine_ls_restrained_S_all 0.905
_refine_ls_R_factor_all 0.0616
_refine_ls_R_factor_gt 0.0574
_refine_ls_shift/su_max 0.001
_refine_ls_shift/su_mean 0.000
_refine_ls_structure_factor_coef Fsqd
_refine_ls_weighting_details 'w=1/[\s^2^(Fo^2^)+(0.1259P)^2^+6.4119P] where P=(Fo^2^+2Fc^2^)/3'
_refine_ls_weighting_scheme calc
_refine_ls_wR_factor_gt 0.1684
_refine_ls_wR_factor_ref 0.1725
_reflns_Friedel_coverage 0.000
_reflns_number_gt 7905
_reflns_number_total 8798
_reflns_threshold_expression 'I > 2\s(I)'
_cod_data_source_file d5dt02462e2.cif
_cod_data_source_block am_auto
_cod_original_cell_volume 2209.69(9)
_cod_database_code 7719934
_shelx_shelxl_version_number 2018/3
_oxdiff_exptl_absorpt_empirical_details
;
Empirical correction (ABSPACK) includes:
- Absorption correction using spherical harmonics
- Frame scaling
;
_oxdiff_exptl_absorpt_empirical_full_max 3.254
_oxdiff_exptl_absorpt_empirical_full_min 0.117
_shelx_space_group_comment
;
The symmetry employed for this shelxl refinement is uniquely defined
by the following loop, which should always be used as a source of
symmetry information in preference to the above space-group names.
They are only intended as comments.
;
_shelx_estimated_absorpt_t_min 0.389
_shelx_estimated_absorpt_t_max 0.418

loop_
_space_group_symop_operation_xyz
'x, y, z'
'-x, -y, -z'

loop_
_atom_site_label
_atom_site_type_symbol
_atom_site_fract_x
_atom_site_fract_y
_atom_site_fract_z
_atom_site_U_iso_or_equiv
_atom_site_adp_type
_atom_site_occupancy
_atom_site_site_symmetry_order
_atom_site_calc_flag
_atom_site_refinement_flags_posn
_atom_site_refinement_flags_adp
_atom_site_refinement_flags_occupancy
_atom_site_disorder_assembly
_atom_site_disorder_group
Mo1 Mo 0.49535(4) 0.01450(3) 0.24688(2) 0.03606(13) Uani 1 1 d D . . . .
Mo2 Mo 1.02355(4) 0.46806(3) 0.75562(2) 0.03646(13) Uani 1 1 d . . . . .
Cl1 Cl 0.47212(12) 0.39308(10) 0.26639(7) 0.0453(3) Uani 1 1 d . . . . .
Cl2 Cl 1.09518(13) 0.61513(10) 0.74744(7) 0.0455(3) Uani 1 1 d . . . . .
Cl3 Cl 0.88485(13) 0.36478(10) 0.75450(7) 0.0451(3) Uani 1 1 d . . . . .
Cl4 Cl 0.86952(14) 0.12993(14) 0.23809(8) 0.0575(4) Uani 1 1 d . . . . .
Cl Cl 1.04219(17) 0.45713(14) 0.61460(8) 0.0620(4) Uani 1 1 d . . . . .
Cl5 Cl 0.9511(2) 0.51822(14) 0.88921(8) 0.0648(4) Uani 1 1 d . . . . .
Cl6 Cl 0.5738(2) -0.01206(13) 0.11243(10) 0.0684(4) Uani 1 1 d . . . . .
Cl7 Cl 0.29492(14) 0.15956(11) 0.19720(12) 0.0663(4) Uani 1 1 d . . . . .
Cl8 Cl 0.71546(16) -0.09162(13) 0.29099(14) 0.0798(5) Uani 1 1 d . . . . .
Cl9 Cl 0.4359(2) 0.08065(18) 0.37748(10) 0.0813(6) Uani 1 1 d . . . . .
O O 0.4285(4) -0.0776(3) 0.2519(2) 0.0467(8) Uani 1 1 d D . . . .
HA H 0.479529 -0.145605 0.248249 0.070 Uiso 1 1 d DR U . . .
HB H 0.352129 -0.086935 0.253949 0.070 Uiso 1 1 d DR U . . .
O5 O 0.5791(4) 0.1458(3) 0.2371(3) 0.0536(9) Uani 1 1 d G . . . .
H5A H 0.664233 0.132292 0.246093 0.080 Uiso 1 1 d DG U . . .
H5B H 0.536125 0.207957 0.258106 0.080 Uiso 1 1 d DG U . . .
N N 0.9732(4) 0.1654(3) 0.4002(3) 0.0432(9) Uani 1 1 d . . . . .
H H 0.953428 0.151201 0.351897 0.052 Uiso 1 1 calc R U . . .
N1 N 0.9432(4) 0.1823(3) 1.0682(3) 0.0432(9) Uani 1 1 d . . . . .
H1 H 0.908857 0.174491 1.115240 0.052 Uiso 1 1 calc R U . . .
O6 O 0.8194(4) 0.6067(3) 0.7237(2) 0.0498(9) Uani 1 1 d . . . . .
H6A H 0.752375 0.587276 0.737143 0.075 Uiso 1 1 d R U . . .
H6B H 0.808683 0.661143 0.753713 0.075 Uiso 1 1 d R U . . .
N3 N 0.6019(5) 0.3779(4) 1.0992(3) 0.0529(11) Uani 1 1 d . . . . .
H3 H 0.570339 0.366772 1.146322 0.063 Uiso 1 1 calc R U . . .
C4 C 0.9069(4) 0.1413(3) 1.0034(3) 0.0351(9) Uani 1 1 d . . . . .
C5 C 0.5962(5) 0.3722(4) 0.5744(3) 0.0415(10) Uani 1 1 d . . . . .
C6 C 0.9114(5) 0.1381(4) 0.4649(3) 0.0394(10) Uani 1 1 d . . . . .
C7 C 0.5670(5) 0.3420(4) 0.4998(3) 0.0396(10) Uani 1 1 d . . . . .
C8 C 0.9640(5) 0.1502(4) 0.9279(3) 0.0402(10) Uani 1 1 d . . . . .
N9 N 0.6265(6) 0.3674(4) 0.4322(3) 0.0588(13) Uani 1 1 d . . . . .
H9 H 0.606293 0.350282 0.385013 0.071 Uiso 1 1 calc R U . . .
C10 C 0.5623(5) 0.3410(4) 1.0324(3) 0.0424(11) Uani 1 1 d . . . . .
C11 C 1.0549(5) 0.2043(4) 0.9237(3) 0.0462(11) Uani 1 1 d . . . . .
H11 H 1.095493 0.211748 0.873853 0.055 Uiso 1 1 calc R U . . .
C12 C 1.0275(5) 0.2336(4) 1.0643(3) 0.0482(12) Uani 1 1 d . . . . .
H12 H 1.048654 0.261756 1.111395 0.058 Uiso 1 1 calc R U . . .
C13 C 0.6118(5) 0.3599(4) 0.9571(3) 0.0415(10) Uani 1 1 d . . . . .
C14 C 0.9276(6) 0.1070(4) 0.8613(3) 0.0494(12) Uani 1 1 d . . . . .
H14 H 0.966138 0.111651 0.810192 0.059 Uiso 1 1 calc R U . . .
C15 C 0.7019(5) 0.4156(4) 0.9553(4) 0.0495(12) Uani 1 1 d . . . . .
H15 H 0.736701 0.430029 0.905338 0.059 Uiso 1 1 calc R U . . .
C16 C 1.0846(5) 0.2462(4) 0.9918(4) 0.0494(12) Uani 1 1 d . . . . .
H16 H 1.144301 0.283752 0.988751 0.059 Uiso 1 1 calc R U . . .
C17 C 0.9431(6) 0.1605(4) 0.5421(3) 0.0494(13) Uani 1 1 d . . . . .
C18 C 0.4812(6) 0.2871(5) 0.4940(4) 0.0584(14) Uani 1 1 d . . . . .
H18 H 0.463505 0.265572 0.443081 0.070 Uiso 1 1 calc R U . . .
C19 C 1.0372(7) 0.2125(5) 0.5485(4) 0.0616(16) Uani 1 1 d . . . . .
H19 H 1.059230 0.230231 0.599646 0.074 Uiso 1 1 calc R U . . .
C1A C 0.8123(5) 0.0907(4) 1.0116(3) 0.0466(11) Uani 1 1 d . . . . .
H1A H 0.773892 0.084699 1.062496 0.056 Uiso 1 1 calc R U . . .
C1B C 0.6855(6) 0.4297(5) 1.0957(4) 0.0592(15) Uani 1 1 d . . . . .
H1B H 0.709126 0.454217 1.143744 0.071 Uiso 1 1 calc R U . . .
C1C C 0.8369(6) 0.0582(5) 0.8696(4) 0.0551(14) Uani 1 1 d . . . . .
H1C H 0.813138 0.028586 0.824093 0.066 Uiso 1 1 calc R U . . .
C1D C 0.6893(7) 0.4236(5) 0.5767(4) 0.0605(16) Uani 1 1 d . . . . .
H1DA H 0.711901 0.444498 0.626549 0.073 Uiso 1 1 calc R U . . .
C1E C 0.7772(5) 0.0507(4) 0.9449(4) 0.0510(13) Uani 1 1 d . . . . .
H1E H 0.712555 0.017775 0.949156 0.061 Uiso 1 1 calc R U . . .
C1F C 0.8183(5) 0.0895(4) 0.4526(4) 0.0538(13) Uani 1 1 d . . . . .
H1F H 0.797879 0.075583 0.399923 0.065 Uiso 1 1 calc R U . . .
C1G C 1.0616(6) 0.2124(5) 0.4069(4) 0.0545(13) Uani 1 1 d . . . . .
H1G H 1.102381 0.229445 0.360028 0.065 Uiso 1 1 calc R U . . .
C1H C 0.4479(7) 0.2970(5) 0.6355(5) 0.075(2) Uani 1 1 d . . . . .
H1H H 0.404870 0.281981 0.682132 0.090 Uiso 1 1 calc DR U . . .
C1I C 0.4871(7) 0.2691(5) 0.8962(5) 0.0715(19) Uani 1 1 d . . . . .
H1I H 0.458219 0.245374 0.849473 0.086 Uiso 1 1 calc R U . . .
C1J C 0.5327(8) 0.3501(5) 0.6431(4) 0.0645(16) Uani 1 1 d . . . . .
H1J H 0.548790 0.371917 0.694177 0.077 Uiso 1 1 calc R U . . .
C1K C 1.0949(6) 0.2366(5) 0.4812(4) 0.0609(15) Uani 1 1 d . . . . .
H1K H 1.158473 0.270199 0.485419 0.073 Uiso 1 1 calc R U . . .
C1L C 0.5720(7) 0.3229(5) 0.8882(4) 0.0610(15) Uani 1 1 d . . . . .
H1L H 0.603854 0.335307 0.836742 0.073 Uiso 1 1 calc R U . . .
C1 C 0.4771(6) 0.2836(5) 1.0405(5) 0.0623(16) Uani 1 1 d . . . . .
H1D H 0.445282 0.270004 1.091678 0.075 Uiso 1 1 calc R U . . .
C1M C 0.7132(7) 0.4170(5) 0.4358(5) 0.069(2) Uani 1 1 d . . . . .
H1M H 0.751359 0.433665 0.387738 0.083 Uiso 1 1 calc R U . . .
C1N C 0.7390(5) 0.4487(4) 1.0240(4) 0.0527(13) Uani 1 1 d . . . . .
H1N H 0.800837 0.484325 1.022473 0.063 Uiso 1 1 calc R U . . .
C1O C 0.4408(6) 0.2474(5) 0.9715(6) 0.074(2) Uani 1 1 d . . . . .
H1O H 0.383951 0.207462 0.975063 0.089 Uiso 1 1 calc R U . . .
C1P C 0.7565(6) 0.0622(5) 0.5189(5) 0.0650(18) Uani 1 1 d . . . . .
H1P H 0.692818 0.029204 0.512220 0.078 Uiso 1 1 calc R U . . .
C1Q C 0.7884(8) 0.0835(5) 0.5950(5) 0.072(2) Uani 1 1 d . . . . .
H1Q H 0.746202 0.063634 0.639999 0.087 Uiso 1 1 calc R U . . .
C1R C 0.4221(6) 0.2639(5) 0.5613(6) 0.075(2) Uani 1 1 d . . . . .
H1R H 0.363806 0.225478 0.557799 0.090 Uiso 1 1 calc R U . . .
C1S C 0.7472(6) 0.4436(5) 0.5072(5) 0.071(2) Uani 1 1 d . . . . .
H1S H 0.811867 0.476478 0.509308 0.085 Uiso 1 1 calc R U . . .
C1T C 0.8777(8) 0.1318(5) 0.6082(4) 0.071(2) Uani 1 1 d . . . . .
H1T H 0.895761 0.145943 0.661312 0.085 Uiso 1 1 calc R U . . .
O1U O 1.1666(4) 0.3726(4) 0.7816(3) 0.0691(12) Uani 1 1 d . . . . .
H1UA H 1.227390 0.332638 0.741517 0.104 Uiso 1 1 calc R U . . .
H1UB H 1.189227 0.357024 0.836727 0.104 Uiso 1 1 calc R U . . .

loop_
_atom_site_aniso_label
_atom_site_aniso_U_11
_atom_site_aniso_U_22
_atom_site_aniso_U_33
_atom_site_aniso_U_23
_atom_site_aniso_U_13
_atom_site_aniso_U_12
Mo1 0.0322(2) 0.0334(2) 0.0466(2) -0.00347(15) 0.00125(15) -0.01679(15)
Mo2 0.0335(2) 0.0359(2) 0.0416(2) -0.00066(15) -0.00396(15) -0.01489(15)
Cl1 0.0427(6) 0.0484(6) 0.0486(6) -0.0127(5) 0.0079(5) -0.0208(5)
Cl2 0.0480(6) 0.0503(6) 0.0477(6) -0.0001(5) -0.0034(5) -0.0295(5)
Cl3 0.0531(7) 0.0419(6) 0.0488(6) -0.0011(5) -0.0035(5) -0.0276(5)
Cl4 0.0539(7) 0.0924(10) 0.0449(6) -0.0157(6) 0.0093(5) -0.0479(7)
Cl 0.0758(10) 0.0808(10) 0.0467(7) -0.0192(7) 0.0167(6) -0.0481(8)
Cl5 0.1017(12) 0.0778(10) 0.0414(7) -0.0089(6) 0.0075(7) -0.0635(9)
Cl6 0.0928(12) 0.0651(9) 0.0599(8) -0.0148(7) 0.0286(8) -0.0441(8)
Cl7 0.0428(7) 0.0444(7) 0.1082(12) -0.0036(7) -0.0204(7) -0.0117(5)
Cl8 0.0492(8) 0.0562(8) 0.1325(16) 0.0250(9) -0.0281(9) -0.0196(6)
Cl9 0.1060(14) 0.1089(14) 0.0562(9) -0.0328(9) 0.0197(9) -0.0696(12)
O 0.0471(19) 0.0419(18) 0.059(2) -0.0016(15) 0.0039(16) -0.0256(15)
O5 0.0424(19) 0.0364(18) 0.090(3) -0.0086(18) 0.0008(19) -0.0232(15)
N 0.038(2) 0.047(2) 0.042(2) 0.0004(17) 0.0021(17) -0.0132(17)
N1 0.041(2) 0.040(2) 0.042(2) -0.0032(17) 0.0024(17) -0.0071(17)
O6 0.0354(17) 0.0439(19) 0.068(2) 0.0001(17) 0.0012(16) -0.0132(15)
N3 0.048(2) 0.055(3) 0.040(2) 0.0015(19) 0.0017(19) -0.003(2)
C4 0.031(2) 0.0243(18) 0.043(2) -0.0002(17) 0.0002(17) -0.0020(15)
C5 0.040(2) 0.032(2) 0.047(3) -0.0005(19) -0.004(2) -0.0070(18)
C6 0.031(2) 0.033(2) 0.045(3) 0.0018(18) 0.0038(18) -0.0024(17)
C7 0.034(2) 0.031(2) 0.046(3) -0.0036(18) 0.0029(19) -0.0033(17)
C8 0.035(2) 0.033(2) 0.044(3) 0.0025(19) -0.0027(19) -0.0048(18)
N9 0.065(3) 0.048(3) 0.050(3) -0.009(2) 0.015(2) -0.006(2)
C10 0.031(2) 0.036(2) 0.047(3) -0.0021(19) 0.0068(19) 0.0012(18)
C11 0.039(2) 0.044(3) 0.052(3) 0.004(2) 0.002(2) -0.012(2)
C12 0.040(3) 0.047(3) 0.051(3) -0.010(2) -0.002(2) -0.009(2)
C13 0.037(2) 0.035(2) 0.040(2) -0.0003(19) 0.0049(19) -0.0012(18)
C14 0.053(3) 0.048(3) 0.041(3) 0.002(2) -0.005(2) -0.011(2)
C15 0.040(3) 0.044(3) 0.057(3) 0.002(2) 0.006(2) -0.009(2)
C16 0.035(2) 0.046(3) 0.070(3) 0.000(2) -0.003(2) -0.018(2)
C17 0.052(3) 0.034(2) 0.045(3) -0.003(2) 0.002(2) 0.003(2)
C18 0.055(3) 0.047(3) 0.077(4) -0.004(3) -0.012(3) -0.023(3)
C19 0.068(4) 0.045(3) 0.058(3) -0.005(3) -0.017(3) -0.005(3)
C1A 0.036(2) 0.038(2) 0.060(3) 0.005(2) 0.003(2) -0.0080(19)
C1B 0.043(3) 0.060(3) 0.063(4) -0.001(3) -0.014(3) -0.007(3)
C1C 0.056(3) 0.046(3) 0.060(3) -0.002(2) -0.015(3) -0.015(2)
C1D 0.063(4) 0.045(3) 0.074(4) 0.009(3) -0.033(3) -0.020(3)
C1E 0.038(3) 0.038(3) 0.077(4) -0.004(2) -0.012(2) -0.013(2)
C1F 0.038(3) 0.042(3) 0.076(4) -0.002(3) 0.005(2) -0.010(2)
C1G 0.043(3) 0.054(3) 0.064(3) 0.014(3) -0.009(2) -0.017(2)
C1H 0.059(4) 0.055(4) 0.093(5) 0.024(4) 0.030(4) -0.007(3)
C1I 0.063(4) 0.054(3) 0.090(5) -0.027(3) -0.014(4) -0.011(3)
C1J 0.085(5) 0.051(3) 0.050(3) 0.008(3) 0.002(3) -0.018(3)
C1K 0.050(3) 0.057(3) 0.078(4) 0.003(3) -0.023(3) -0.022(3)
C1L 0.060(4) 0.049(3) 0.062(4) -0.013(3) 0.000(3) -0.006(3)
C1 0.047(3) 0.044(3) 0.090(5) -0.001(3) 0.019(3) -0.011(2)
C1M 0.047(3) 0.047(3) 0.098(5) 0.013(3) 0.028(3) -0.004(3)
C1N 0.033(2) 0.046(3) 0.077(4) -0.003(3) -0.001(2) -0.012(2)
C1O 0.042(3) 0.046(3) 0.134(7) -0.027(4) 0.013(4) -0.014(2)
C1P 0.048(3) 0.042(3) 0.099(5) 0.005(3) 0.023(3) -0.011(2)
C1Q 0.068(4) 0.049(3) 0.081(5) 0.008(3) 0.037(4) -0.002(3)
C1R 0.040(3) 0.057(4) 0.131(7) 0.028(4) -0.005(4) -0.023(3)
C1S 0.034(3) 0.048(3) 0.131(7) 0.030(4) -0.011(3) -0.018(2)
C1T 0.082(5) 0.058(4) 0.047(3) 0.000(3) 0.015(3) 0.001(3)
O1U 0.049(2) 0.060(3) 0.091(3) 0.006(2) -0.010(2) -0.0124(19)

loop_
_atom_type_symbol
_atom_type_description
_atom_type_scat_dispersion_real
_atom_type_scat_dispersion_imag
_atom_type_scat_source
C C 0.0181 0.0091 'International Tables Vol C Tables 4.2.6.8 and 6.1.1.4'
H H 0.0000 0.0000 'International Tables Vol C Tables 4.2.6.8 and 6.1.1.4'
Cl Cl 0.3639 0.7018 'International Tables Vol C Tables 4.2.6.8 and 6.1.1.4'
Mo Mo -0.0483 2.7339 'International Tables Vol C Tables 4.2.6.8 and 6.1.1.4'
N N 0.0311 0.0180 'International Tables Vol C Tables 4.2.6.8 and 6.1.1.4'
O O 0.0492 0.0322 'International Tables Vol C Tables 4.2.6.8 and 6.1.1.4'

loop_
_geom_angle_atom_site_label_1
_geom_angle_atom_site_label_2
_geom_angle_atom_site_label_3
_geom_angle
_geom_angle_site_symmetry_1
_geom_angle_site_symmetry_3
_geom_angle_publ_flag
O Mo1 O5 177.53(17) . . ?
O Mo1 Cl8 98.82(14) . . ?
O5 Mo1 Cl8 83.61(11) . . ?
O Mo1 Cl9 97.83(13) . . ?
O5 Mo1 Cl9 82.54(12) . . ?
Cl8 Mo1 Cl9 90.39(8) . . ?
O Mo1 Cl6 97.53(13) . . ?
O5 Mo1 Cl6 82.03(12) . . ?
Cl8 Mo1 Cl6 89.14(8) . . ?
Cl9 Mo1 Cl6 164.52(6) . . ?
O Mo1 Cl7 96.43(14) . . ?
O5 Mo1 Cl7 81.13(11) . . ?
Cl8 Mo1 Cl7 164.72(6) . . ?
Cl9 Mo1 Cl7 88.40(8) . . ?
Cl6 Mo1 Cl7 88.00(7) . . ?
O1U Mo2 O6 177.7(2) . . ?
O1U Mo2 Cl 99.82(19) . . ?
O6 Mo2 Cl 82.32(11) . . ?
O1U Mo2 Cl2 99.34(17) . . ?
O6 Mo2 Cl2 79.88(10) . . ?
Cl Mo2 Cl2 89.04(5) . . ?
O1U Mo2 Cl3 98.74(17) . . ?
O6 Mo2 Cl3 82.01(10) . . ?
Cl Mo2 Cl3 88.94(5) . . ?
Cl2 Mo2 Cl3 161.89(5) . . ?
O1U Mo2 Cl5 95.30(19) . . ?
O6 Mo2 Cl5 82.55(11) . . ?
Cl Mo2 Cl5 164.85(7) . . ?
Cl2 Mo2 Cl5 87.54(5) . . ?
Cl3 Mo2 Cl5 89.73(5) . . ?
Mo1 O HA 120.7 . . ?
Mo1 O HB 143.5 . . ?
HA O HB 95.6 . . ?
Mo1 O5 H5A 121.2 . . ?
Mo1 O5 H5B 121.0 . . ?
H5A O5 H5B 104.5 . . ?
C1G N C6 122.8(5) . . ?
C1G N H 118.6 . . ?
C6 N H 118.6 . . ?
C12 N1 C4 123.4(4) . . ?
C12 N1 H1 118.3 . . ?
C4 N1 H1 118.3 . . ?
Mo2 O6 H6A 109.5 . . ?
Mo2 O6 H6B 109.3 . . ?
H6A O6 H6B 104.3 . . ?
C1B N3 C10 122.7(5) . . ?
C1B N3 H3 118.7 . . ?
C10 N3 H3 118.7 . . ?
N1 C4 C8 119.1(4) . . ?
N1 C4 C1A 120.3(5) . . ?
C8 C4 C1A 120.6(5) . . ?
C7 C5 C1J 119.0(5) . . ?
C7 C5 C1D 117.9(5) . . ?
C1J C5 C1D 123.0(6) . . ?
N C6 C1F 119.3(5) . . ?
N C6 C17 118.7(5) . . ?
C1F C6 C17 122.0(5) . . ?
N9 C7 C18 120.7(5) . . ?
N9 C7 C5 118.6(5) . . ?
C18 C7 C5 120.7(5) . . ?
C14 C8 C4 119.1(5) . . ?
C14 C8 C11 123.3(5) . . ?
C4 C8 C11 117.5(5) . . ?
C1M N9 C7 122.4(6) . . ?
C1M N9 H9 118.8 . . ?
C7 N9 H9 118.8 . . ?
N3 C10 C1 119.9(5) . . ?
N3 C10 C13 118.6(5) . . ?
C1 C10 C13 121.5(6) . . ?
C16 C11 C8 120.1(5) . . ?
C16 C11 H11 120.0 . . ?
C8 C11 H11 120.0 . . ?
N1 C12 C16 119.9(5) . . ?
N1 C12 H12 120.0 . . ?
C16 C12 H12 120.0 . . ?
C1L C13 C10 119.3(6) . . ?
C1L C13 C15 123.3(5) . . ?
C10 C13 C15 117.4(5) . . ?
C1C C14 C8 120.0(5) . . ?
C1C C14 H14 120.0 . . ?
C8 C14 H14 120.0 . . ?
C1N C15 C13 121.1(5) . . ?
C1N C15 H15 119.5 . . ?
C13 C15 H15 119.5 . . ?
C11 C16 C12 119.9(5) . . ?
C11 C16 H16 120.0 . . ?
C12 C16 H16 120.0 . . ?
C6 C17 C1T 117.7(6) . . ?
C6 C17 C19 117.9(5) . . ?
C1T C17 C19 124.4(6) . . ?
C1R C18 C7 119.8(6) . . ?
C1R C18 H18 120.1 . . ?
C7 C18 H18 120.1 . . ?
C1K C19 C17 119.9(5) . . ?
C1K C19 H19 120.1 . . ?
C17 C19 H19 120.1 . . ?
C1E C1A C4 118.8(5) . . ?
C1E C1A H1A 120.6 . . ?
C4 C1A H1A 120.6 . . ?
N3 C1B C1N 121.4(6) . . ?
N3 C1B H1B 119.3 . . ?
C1N C1B H1B 119.3 . . ?
C14 C1C C1E 121.2(5) . . ?
C14 C1C H1C 119.4 . . ?
C1E C1C H1C 119.4 . . ?
C1S C1D C5 120.2(6) . . ?
C1S C1D H1DA 119.9 . . ?
C5 C1D H1DA 119.9 . . ?
C1A C1E C1C 120.3(5) . . ?
C1A C1E H1E 119.9 . . ?
C1C C1E H1E 119.9 . . ?
C1P C1F C6 118.6(6) . . ?
C1P C1F H1F 120.7 . . ?
C6 C1F H1F 120.7 . . ?
N C1G C1K 120.5(6) . . ?
N C1G H1G 119.7 . . ?
C1K C1G H1G 119.7 . . ?
C1R C1H C1J 121.9(6) . . ?
C1R C1H H1H 119.1 . . ?
C1J C1H H1H 119.1 . . ?
C1L C1I C1O 121.9(6) . . ?
C1L C1I H1I 119.1 . . ?
C1O C1I H1I 119.1 . . ?
C1H C1J C5 119.0(6) . . ?
C1H C1J H1J 120.5 . . ?
C5 C1J H1J 120.5 . . ?
C19 C1K C1G 120.2(6) . . ?
C19 C1K H1K 119.9 . . ?
C1G C1K H1K 119.9 . . ?
C1I C1L C13 118.9(6) . . ?
C1I C1L H1L 120.6 . . ?
C13 C1L H1L 120.6 . . ?
C1O C1 C10 117.7(6) . . ?
C1O C1 H1D 121.2 . . ?
C10 C1 H1D 121.2 . . ?
N9 C1M C1S 120.4(6) . . ?
N9 C1M H1M 119.8 . . ?
C1S C1M H1M 119.8 . . ?
C15 C1N C1B 118.9(6) . . ?
C15 C1N H1N 120.6 . . ?
C1B C1N H1N 120.6 . . ?
C1 C1O C1I 120.7(6) . . ?
C1 C1O H1O 119.7 . . ?
C1I C1O H1O 119.7 . . ?
C1F C1P C1Q 119.3(7) . . ?
C1F C1P H1P 120.3 . . ?
C1Q C1P H1P 120.3 . . ?
C1T C1Q C1P 122.9(6) . . ?
C1T C1Q H1Q 118.5 . . ?
C1P C1Q H1Q 118.5 . . ?
C18 C1R C1H 119.5(6) . . ?
C18 C1R H1R 120.3 . . ?
C1H C1R H1R 120.3 . . ?
C1M C1S C1D 120.5(6) . . ?
C1M C1S H1S 119.8 . . ?
C1D C1S H1S 119.8 . . ?
C1Q C1T C17 119.4(6) . . ?
C1Q C1T H1T 120.3 . . ?
C17 C1T H1T 120.3 . . ?
Mo2 O1U H1UA 120.0 . . ?
Mo2 O1U H1UB 120.0 . . ?
H1UA O1U H1UB 120.0 . . ?

loop_
_geom_bond_atom_site_label_1
_geom_bond_atom_site_label_2
_geom_bond_distance
_geom_bond_site_symmetry_2
_geom_bond_publ_flag
Mo1 O 1.645(3) . ?
Mo1 O5 2.260(3) . ?
Mo1 Cl8 2.3502(15) . ?
Mo1 Cl9 2.3665(16) . ?
Mo1 Cl6 2.3708(15) . ?
Mo1 Cl7 2.4170(14) . ?
Mo2 O1U 1.631(4) . ?
Mo2 O6 2.321(3) . ?
Mo2 Cl 2.3611(14) . ?
Mo2 Cl2 2.3737(12) . ?
Mo2 Cl3 2.3805(12) . ?
Mo2 Cl5 2.3810(14) . ?
O HA 0.8733 . ?
O HB 0.8685 . ?
O5 H5A 0.8695 . ?
O5 H5B 0.8703 . ?
N C1G 1.326(7) . ?
N C6 1.366(6) . ?
N H 0.8800 . ?
N1 C12 1.323(7) . ?
N1 C4 1.355(6) . ?
N1 H1 0.8800 . ?
O6 H6A 0.8720 . ?
O6 H6B 0.8726 . ?
N3 C1B 1.321(9) . ?
N3 C10 1.369(7) . ?
N3 H3 0.8800 . ?
C4 C8 1.411(7) . ?
C4 C1A 1.414(7) . ?
C5 C7 1.396(7) . ?
C5 C1J 1.400(8) . ?
C5 C1D 1.409(8) . ?
C6 C1F 1.399(8) . ?
C6 C17 1.407(7) . ?
C7 N9 1.379(7) . ?
C7 C18 1.381(8) . ?
C8 C14 1.396(7) . ?
C8 C11 1.414(7) . ?
N9 C1M 1.331(9) . ?
N9 H9 0.8800 . ?
C10 C1 1.399(8) . ?
C10 C13 1.406(7) . ?
C11 C16 1.378(8) . ?
C11 H11 0.9500 . ?
C12 C16 1.378(8) . ?
C12 H12 0.9500 . ?
C13 C1L 1.400(8) . ?
C13 C15 1.424(8) . ?
C14 C1C 1.362(9) . ?
C14 H14 0.9500 . ?
C15 C1N 1.359(8) . ?
C15 H15 0.9500 . ?
C16 H16 0.9500 . ?
C17 C1T 1.413(9) . ?
C17 C19 1.430(9) . ?
C18 C1R 1.362(10) . ?
C18 H18 0.9500 . ?
C19 C1K 1.358(10) . ?
C19 H19 0.9500 . ?
C1A C1E 1.369(8) . ?
C1A H1A 0.9500 . ?
C1B C1N 1.372(9) . ?
C1B H1B 0.9500 . ?
C1C C1E 1.415(9) . ?
C1C H1C 0.9500 . ?
C1D C1S 1.369(10) . ?
C1D H1DA 0.9500 . ?
C1E H1E 0.9500 . ?
C1F C1P 1.386(9) . ?
C1F H1F 0.9500 . ?
C1G C1K 1.378(9) . ?
C1G H1G 0.9500 . ?
C1H C1R 1.396(12) . ?
C1H C1J 1.355(11) . ?
C1H H1H 0.9500 . ?
C1I C1L 1.359(10) . ?
C1I C1O 1.402(11) . ?
C1I H1I 0.9500 . ?
C1J H1J 0.9500 . ?
C1K H1K 0.9500 . ?
C1L H1L 0.9500 . ?
C1 C1O 1.380(11) . ?
C1 H1D 0.9500 . ?
C1M C1S 1.349(11) . ?
C1M H1M 0.9500 . ?
C1N H1N 0.9500 . ?
C1O H1O 0.9500 . ?
C1P C1Q 1.386(11) . ?
C1P H1P 0.9500 . ?
C1Q C1T 1.362(11) . ?
C1Q H1Q 0.9500 . ?
C1R H1R 0.9500 . ?
C1S H1S 0.9500 . ?
C1T H1T 0.9500 . ?
O1U H1UA 0.9500 . ?
O1U H1UB 0.9500 . ?

loop_
_geom_hbond_atom_site_label_D
_geom_hbond_atom_site_label_H
_geom_hbond_atom_site_label_A
_geom_hbond_distance_DH
_geom_hbond_distance_HA
_geom_hbond_distance_DA
_geom_hbond_angle_DHA
_geom_hbond_site_symmetry_A
_geom_hbond_publ_flag
N H Cl4 0.88 2.18 3.054(5) 170.5 . yes
N1 H1 Cl4 0.88 2.19 3.056(4) 167.2 1_556 yes
O6 H6A Cl1 0.87 2.31 3.106(4) 152.6 2_666 yes
O6 H6B Cl7 0.87 2.41 3.234(4) 157.9 2_666 yes
N3 H3 Cl1 0.88 2.22 3.070(5) 162.3 1_556 yes
N9 H9 Cl1 0.88 2.38 3.179(6) 151.0 . yes
C12 H12 Cl2 0.95 2.98 3.743(6) 138.5 2_767 yes
C12 H12 Cl5 0.95 2.96 3.545(6) 121.0 2_767 yes
C12 H12 Cl7 0.95 2.84 3.451(6) 123.0 1_656 yes
C18 H18 Cl9 0.95 2.87 3.625(6) 137.4 . yes
C1A H1A Cl6 0.95 2.98 3.681(5) 131.5 1_556 yes
C1B H1B Cl2 0.95 2.65 3.417(6) 137.9 2_767 yes
C1F H1F Cl4 0.95 2.93 3.661(7) 134.3 . yes
C1G H1G Cl2 0.95 2.92 3.402(6) 112.6 2_766 yes
C1M H1M Cl2 0.95 2.71 3.593(7) 154.4 2_766 yes
C1N H1N Cl5 0.95 2.84 3.510(6) 128.3 . yes
C1S H1S Cl 0.95 2.88 3.586(7) 132.0 2_766 yes
C1S H1S Cl 0.95 2.96 3.707(7) 136.0 . yes

loop_
_geom_torsion_atom_site_label_1
_geom_torsion_atom_site_label_2
_geom_torsion_atom_site_label_3
_geom_torsion_atom_site_label_4
_geom_torsion
_geom_torsion_site_symmetry_1
_geom_torsion_site_symmetry_2
_geom_torsion_site_symmetry_3
_geom_torsion_site_symmetry_4
_geom_torsion_publ_flag
C12 N1 C4 C8 1.9(7) . . . . ?
C12 N1 C4 C1A -177.7(4) . . . . ?
C1G N C6 C1F 179.5(5) . . . . ?
C1G N C6 C17 -0.1(7) . . . . ?
C1J C5 C7 N9 177.8(5) . . . . ?
C1D C5 C7 N9 -2.4(7) . . . . ?
C1J C5 C7 C18 -2.7(7) . . . . ?
C1D C5 C7 C18 177.1(5) . . . . ?
N1 C4 C8 C14 179.4(4) . . . . ?
C1A C4 C8 C14 -1.0(7) . . . . ?
N1 C4 C8 C11 -1.3(6) . . . . ?
C1A C4 C8 C11 178.3(4) . . . . ?
C18 C7 N9 C1M -177.6(5) . . . . ?
C5 C7 N9 C1M 1.9(7) . . . . ?
C1B N3 C10 C1 177.9(5) . . . . ?
C1B N3 C10 C13 -0.6(7) . . . . ?
C14 C8 C11 C16 179.1(5) . . . . ?
C4 C8 C11 C16 -0.1(7) . . . . ?
C4 N1 C12 C16 -0.8(7) . . . . ?
N3 C10 C13 C1L -179.8(4) . . . . ?
C1 C10 C13 C1L 1.8(7) . . . . ?
N3 C10 C13 C15 0.7(6) . . . . ?
C1 C10 C13 C15 -177.7(5) . . . . ?
C4 C8 C14 C1C 0.8(7) . . . . ?
C11 C8 C14 C1C -178.4(5) . . . . ?
C1L C13 C15 C1N -179.1(5) . . . . ?
C10 C13 C15 C1N 0.4(7) . . . . ?
C8 C11 C16 C12 1.2(8) . . . . ?
N1 C12 C16 C11 -0.7(8) . . . . ?
N C6 C17 C1T 179.8(5) . . . . ?
C1F C6 C17 C1T 0.3(7) . . . . ?
N C6 C17 C19 1.0(7) . . . . ?
C1F C6 C17 C19 -178.6(5) . . . . ?
N9 C7 C18 C1R -179.2(5) . . . . ?
C5 C7 C18 C1R 1.3(8) . . . . ?
C6 C17 C19 C1K -1.4(8) . . . . ?
C1T C17 C19 C1K 179.9(6) . . . . ?
N1 C4 C1A C1E 179.6(4) . . . . ?
C8 C4 C1A C1E 0.0(7) . . . . ?
C10 N3 C1B C1N -0.6(8) . . . . ?
C8 C14 C1C C1E 0.4(8) . . . . ?
C7 C5 C1D C1S 0.6(8) . . . . ?
C1J C5 C1D C1S -179.6(5) . . . . ?
C4 C1A C1E C1C 1.2(7) . . . . ?
C14 C1C C1E C1A -1.4(8) . . . . ?
N C6 C1F C1P 180.0(5) . . . . ?
C17 C6 C1F C1P -0.5(7) . . . . ?
C6 N C1G C1K -0.4(8) . . . . ?
C1R C1H C1J C5 0.0(10) . . . . ?
C7 C5 C1J C1H 2.0(8) . . . . ?
C1D C5 C1J C1H -177.8(6) . . . . ?
C17 C19 C1K C1G 0.9(9) . . . . ?
N C1G C1K C19 0.0(9) . . . . ?
C1O C1I C1L C13 -1.5(9) . . . . ?
C10 C13 C1L C1I -0.4(8) . . . . ?
C15 C13 C1L C1I 179.0(5) . . . . ?
N3 C10 C1 C1O -179.6(5) . . . . ?
C13 C10 C1 C1O -1.1(8) . . . . ?
C7 N9 C1M C1S 0.6(9) . . . . ?
C13 C15 C1N C1B -1.5(8) . . . . ?
N3 C1B C1N C15 1.6(8) . . . . ?
C10 C1 C1O C1I -0.8(9) . . . . ?
C1L C1I C1O C1 2.1(10) . . . . ?
C6 C1F C1P C1Q 0.0(8) . . . . ?
C1F C1P C1Q C1T 0.8(9) . . . . ?
C7 C18 C1R C1H 0.7(9) . . . . ?
C1J C1H C1R C18 -1.4(10) . . . . ?
N9 C1M C1S C1D -2.4(9) . . . . ?
C5 C1D C1S C1M 1.8(9) . . . . ?
C1P C1Q C1T C17 -1.0(10) . . . . ?
C6 C17 C1T C1Q 0.4(8) . . . . ?
C19 C17 C1T C1Q 179.2(6) . . . . ?
